data_1547344
loop_
_publ_author_name
'Lang, Zhongling'
'Yang, Peng'
'Lin, Zhengguo'
'Yan, Li-Kai'
'Li, Ming-Xing'
'Carb\'o, Jorge J.'
'Kortz, Ulrich'
'Poblet, Josep M.'

_publ_section_title
;
 Size and Charge Effect of Guest Cations in Formation of
 Polyoxopalladates: A Theoretical and Experimental Study
;
_journal_name_full 'Chem. Sci.'
_journal_paper_doi 10.1039/C7SC03441E
_journal_year 2017
_chemical_formula_sum 'C48 H102 As8 La Na5 O63 Pd12'
_chemical_formula_weight 3817.31
_space_group_crystal_system tetragonal
_space_group_IT_number 87
_space_group_name_Hall '-I 4'
_space_group_name_H-M_alt 'I 4/m'
_symmetry_space_group_name_Hall '-I 4'
_symmetry_space_group_name_H-M 'I 4/m'
_atom_sites_solution_hydrogens geom
_audit_creation_method SHELXL-2014/6
_audit_update_record
;
2017-06-10 deposited with the CCDC.
2017-09-25 downloaded from the CCDC.
;
_cell_angle_alpha 90
_cell_angle_beta 90
_cell_angle_gamma 90
_cell_formula_units_Z 2
_cell_length_a 15.8839(6)
_cell_length_b 15.8839(6)
_cell_length_c 25.1431(19)
_cell_measurement_reflns_used 9636
_cell_measurement_temperature 100(2)
_cell_measurement_theta_max 28.30
_cell_measurement_theta_min 2.43
_cell_volume 6343.6(6)
_computing_structure_refinement 'SHELXL-2014/6 (Sheldrick, 2014)'
_diffrn_ambient_temperature 100(2)
_diffrn_measured_fraction_theta_full 0.999
_diffrn_measured_fraction_theta_max 0.998
_diffrn_measurement_device_type 'Bruker APEX-II CCD X8'
_diffrn_radiation_type MoK\a
_diffrn_radiation_wavelength 0.71073
_diffrn_reflns_av_R_equivalents 0.0453
_diffrn_reflns_av_unetI/netI 0.0174
_diffrn_reflns_Laue_measured_fraction_full 0.999
_diffrn_reflns_Laue_measured_fraction_max 0.998
_diffrn_reflns_limit_h_max 20
_diffrn_reflns_limit_h_min -21
_diffrn_reflns_limit_k_max 20
_diffrn_reflns_limit_k_min -20
_diffrn_reflns_limit_l_max 33
_diffrn_reflns_limit_l_min -33
_diffrn_reflns_number 57287
_diffrn_reflns_point_group_measured_fraction_full 0.999
_diffrn_reflns_point_group_measured_fraction_max 0.998
_diffrn_reflns_theta_full 25.242
_diffrn_reflns_theta_max 28.315
_diffrn_reflns_theta_min 1.516
_exptl_absorpt_coefficient_mu 4.153
_exptl_absorpt_correction_T_max 0.385
_exptl_absorpt_correction_T_min 0.368
_exptl_absorpt_correction_type multi-scan
_exptl_crystal_colour RED
_exptl_crystal_density_diffrn 1.998
_exptl_crystal_description BLOCK
_exptl_crystal_F_000 3644
_exptl_crystal_size_max 0.250
_exptl_crystal_size_mid 0.250
_exptl_crystal_size_min 0.230
_refine_diff_density_max 4.880
_refine_diff_density_min -2.687
_refine_diff_density_rms 0.672
_refine_ls_extinction_method none
_refine_ls_goodness_of_fit_ref 1.086
_refine_ls_hydrogen_treatment constr
_refine_ls_matrix_type full
_refine_ls_number_parameters 83
_refine_ls_number_reflns 4052
_refine_ls_number_restraints 0
_refine_ls_restrained_S_all 1.086
_refine_ls_R_factor_all 0.0639
_refine_ls_R_factor_gt 0.0560
_refine_ls_shift/su_max 0.000
_refine_ls_shift/su_mean 0.000
_refine_ls_structure_factor_coef Fsqd
_refine_ls_weighting_details 'w=1/[\s^2^(Fo^2^)+(0.1374P)^2^+175.2892P] where P=(Fo^2^+2Fc^2^)/3'
_refine_ls_weighting_scheme calc
_refine_ls_wR_factor_gt 0.2025
_refine_ls_wR_factor_ref 0.2179
_reflns_Friedel_coverage 0.000
_reflns_number_gt 3766
_reflns_number_total 4052
_reflns_threshold_expression 'I > 2\s(I)'
_cod_data_source_file c7sc03441e2.cif
_cod_data_source_block LZG
_cod_depositor_comments
;
The following automatic conversions were performed:

'_exptl_absorpt_correction_type' value 'MULTI-SCAN' changed to
'multi-scan' according to
/home/data/users/saulius/crontab/automatic-downloads/rss-feeds/RSC/lib/dictionaries/cif_core.dic
dictionary named 'cif_core.dic' version 2.4.2 from 2011-04-26.

Automatic conversion script
Id: cif_fix_values 4973 2017-02-22 13:04:09Z antanas 
;
_cod_original_cell_volume 6343.6(7)
_cod_database_code 1547344
_shelx_space_group_comment
;
The symmetry employed for this shelxl refinement is uniquely defined
by the following loop, which should always be used as a source of
symmetry information in preference to the above space-group names.
They are only intended as comments.
;
_shelx_estimated_absorpt_t_min 0.423
_shelx_estimated_absorpt_t_max 0.448
_shelxl_version_number 2014/6

loop_
_space_group_symop_operation_xyz
'x, y, z'
'-y, x, z'
'-x, -y, z'
'y, -x, z'
'x+1/2, y+1/2, z+1/2'
'-y+1/2, x+1/2, z+1/2'
'-x+1/2, -y+1/2, z+1/2'
'y+1/2, -x+1/2, z+1/2'
'-x, -y, -z'
'y, -x, -z'
'x, y, -z'
'-y, x, -z'
'-x+1/2, -y+1/2, -z+1/2'
'y+1/2, -x+1/2, -z+1/2'
'x+1/2, y+1/2, -z+1/2'
'-y+1/2, x+1/2, -z+1/2'

loop_
_atom_site_label
_atom_site_type_symbol
_atom_site_fract_x
_atom_site_fract_y
_atom_site_fract_z
_atom_site_U_iso_or_equiv
_atom_site_adp_type
_atom_site_occupancy
_atom_site_site_symmetry_order
_atom_site_calc_flag
_atom_site_refinement_flags_posn
_atom_site_refinement_flags_adp
_atom_site_refinement_flags_occupancy
La1 La 0.0000 0.0000 0.0000 0.0105(2) Uani 1 8 d S T P
Pd1 Pd 0.13770(3) 0.06402(3) 0.09612(2) 0.0128(2) Uani 1 1 d . . .
Pd2 Pd 0.07356(4) 0.20291(4) 0.0000 0.0121(2) Uani 1 2 d S T P
As1 As 0.09119(4) 0.25394(4) 0.12125(3) 0.0155(2) Uani 1 1 d . . .
C1 C 0.1275(5) 0.3442(5) 0.1650(3) 0.0204(13) Uiso 1 1 d . . .
C2 C 0.0962(6) 0.4232(6) 0.1581(4) 0.0335(18) Uiso 1 1 d . . .
H2 H 0.0578 0.4348 0.1300 0.040 Uiso 1 1 calc R U .
C3 C 0.1217(7) 0.4877(8) 0.1932(5) 0.047(2) Uiso 1 1 d . . .
H3 H 0.0982 0.5425 0.1896 0.057 Uiso 1 1 calc R U .
C4 C 0.1785(7) 0.4728(7) 0.2315(4) 0.040(2) Uiso 1 1 d . . .
H4 H 0.1977 0.5181 0.2530 0.049 Uiso 1 1 calc R U .
C5 C 0.2096(6) 0.3925(6) 0.2404(4) 0.037(2) Uiso 1 1 d . . .
H5 H 0.2480 0.3821 0.2686 0.045 Uiso 1 1 calc R U .
C6 C 0.1835(5) 0.3271(5) 0.2070(3) 0.0281(16) Uiso 1 1 d . . .
H6 H 0.2035 0.2715 0.2127 0.034 Uiso 1 1 calc R U .
O1LA O 0.1189(3) -0.0432(3) 0.05632(19) 0.0127(8) Uiso 1 1 d . . .
O1A O 0.1037(3) 0.2869(3) 0.0573(2) 0.0203(10) Uiso 1 1 d . . .
O2A O 0.1545(3) 0.1718(3) 0.1380(2) 0.0220(10) Uiso 1 1 d . . .
O3A O 0.2335(3) 0.0111(3) 0.1364(2) 0.0227(11) Uiso 1 1 d . . .
O1W O 0.1004(7) 0.1727(7) 0.3336(4) 0.024(2) Uiso 0.5 1 d . . P
O2W O 0.0742(4) 0.1015(4) 0.2316(3) 0.0377(14) Uiso 1 1 d . . .
O3W O 0.1721(11) 0.0476(11) 0.3919(7) 0.010(3) Uiso 0.25 1 d . . P
O4W O 0.1733(13) 0.3026(13) 0.3881(8) 0.019(4) Uiso 0.25 1 d . . P

loop_
_atom_site_aniso_label
_atom_site_aniso_U_11
_atom_site_aniso_U_22
_atom_site_aniso_U_33
_atom_site_aniso_U_23
_atom_site_aniso_U_13
_atom_site_aniso_U_12
La1 0.0106(3) 0.0106(3) 0.0102(5) 0.000 0.000 0.000
Pd1 0.0133(3) 0.0131(3) 0.0120(3) -0.00135(16) -0.00234(16) 0.00013(15)
Pd2 0.0140(3) 0.0111(3) 0.0112(4) 0.000 0.000 -0.0012(2)
As1 0.0194(4) 0.0132(3) 0.0140(4) -0.0029(2) -0.0011(2) -0.0024(2)

loop_
_atom_type_symbol
_atom_type_description
_atom_type_scat_dispersion_real
_atom_type_scat_dispersion_imag
_atom_type_scat_source
C C 0.0033 0.0016 'International Tables Vol C Tables 4.2.6.8 and 6.1.1.4'
H H 0.0000 0.0000 'International Tables Vol C Tables 4.2.6.8 and 6.1.1.4'
As As 0.0499 2.0058 'International Tables Vol C Tables 4.2.6.8 and 6.1.1.4'
La La -0.2871 2.4523 'International Tables Vol C Tables 4.2.6.8 and 6.1.1.4'
Na Na 0.0362 0.0249 'International Tables Vol C Tables 4.2.6.8 and 6.1.1.4'
O O 0.0106 0.0060 'International Tables Vol C Tables 4.2.6.8 and 6.1.1.4'
Pd Pd -0.9988 1.0072 'International Tables Vol C Tables 4.2.6.8 and 6.1.1.4'

loop_
_geom_angle_atom_site_label_1
_geom_angle_atom_site_label_2
_geom_angle_atom_site_label_3
_geom_angle
_geom_angle_site_symmetry_1
_geom_angle_site_symmetry_3
O1LA La1 O1LA 109.37(11) . 10
O1LA La1 O1LA 70.63(11) . 2
O1LA La1 O1LA 180.0(2) 10 2
O1LA La1 O1LA 180.0 . 9
O1LA La1 O1LA 70.63(11) 10 9
O1LA La1 O1LA 109.37(11) 2 9
O1LA La1 O1LA 109.37(11) . 12
O1LA La1 O1LA 109.7(2) 10 12
O1LA La1 O1LA 70.3(2) 2 12
O1LA La1 O1LA 70.63(11) 9 12
O1LA La1 O1LA 70.63(11) . 4
O1LA La1 O1LA 70.3(2) 10 4
O1LA La1 O1LA 109.7(2) 2 4
O1LA La1 O1LA 109.37(11) 9 4
O1LA La1 O1LA 180.0(3) 12 4
O1LA La1 O1LA 70.3(2) . 11
O1LA La1 O1LA 70.63(11) 10 11
O1LA La1 O1LA 109.37(11) 2 11
O1LA La1 O1LA 109.7(2) 9 11
O1LA La1 O1LA 70.63(11) 12 11
O1LA La1 O1LA 109.37(11) 4 11
O1LA La1 O1LA 109.7(2) . 3
O1LA La1 O1LA 109.37(11) 10 3
O1LA La1 O1LA 70.63(11) 2 3
O1LA La1 O1LA 70.3(2) 9 3
O1LA La1 O1LA 109.37(11) 12 3
O1LA La1 O1LA 70.63(11) 4 3
O1LA La1 O1LA 180.0(3) 11 3
O1LA La1 Pd1 144.74(10) . 9
O1LA La1 Pd1 35.37(10) 10 9
O1LA La1 Pd1 144.63(10) 2 9
O1LA La1 Pd1 35.26(10) 9 9
O1LA La1 Pd1 90.01(11) 12 9
O1LA La1 Pd1 89.99(11) 4 9
O1LA La1 Pd1 90.07(10) 11 9
O1LA La1 Pd1 89.93(10) 3 9
O1LA La1 Pd1 90.01(11) . 2
O1LA La1 Pd1 144.74(10) 10 2
O1LA La1 Pd1 35.26(10) 2 2
O1LA La1 Pd1 89.99(11) 9 2
O1LA La1 Pd1 89.93(10) 12 2
O1LA La1 Pd1 90.07(10) 4 2
O1LA La1 Pd1 144.63(10) 11 2
O1LA La1 Pd1 35.37(10) 3 2
Pd1 La1 Pd1 120.066(10) 9 2
O1LA La1 Pd1 89.99(11) . 10
O1LA La1 Pd1 35.26(10) 10 10
O1LA La1 Pd1 144.74(10) 2 10
O1LA La1 Pd1 90.01(11) 9 10
O1LA La1 Pd1 90.07(10) 12 10
O1LA La1 Pd1 89.93(10) 4 10
O1LA La1 Pd1 35.37(10) 11 10
O1LA La1 Pd1 144.63(10) 3 10
Pd1 La1 Pd1 59.934(10) 9 10
Pd1 La1 Pd1 180.00(2) 2 10
O1LA La1 Pd1 144.63(10) . 12
O1LA La1 Pd1 90.07(10) 10 12
O1LA La1 Pd1 89.93(10) 2 12
O1LA La1 Pd1 35.37(10) 9 12
O1LA La1 Pd1 35.26(10) 12 12
O1LA La1 Pd1 144.74(10) 4 12
O1LA La1 Pd1 90.01(11) 11 12
O1LA La1 Pd1 89.99(11) 3 12
Pd1 La1 Pd1 59.934(10) 9 12
Pd1 La1 Pd1 90.114(18) 2 12
Pd1 La1 Pd1 89.886(18) 10 12
O1LA Pd1 O1LA 90.5(3) . 2
O1LA Pd1 O3A 90.5(2) . .
O1LA Pd1 O3A 178.9(2) 2 .
O1LA Pd1 O2A 178.4(2) . .
O1LA Pd1 O2A 89.5(2) 2 .
O3A Pd1 O2A 89.5(2) . .
O1LA Pd1 La1 45.25(14) . .
O1LA Pd1 La1 45.27(14) 2 .
O3A Pd1 La1 135.74(16) . .
O2A Pd1 La1 134.72(15) . .
O1LA Pd2 O1LA 89.9(3) 12 2
O1LA Pd2 O1A 179.5(2) 12 .
O1LA Pd2 O1A 89.6(2) 2 .
O1LA Pd2 O1A 89.6(2) 12 11
O1LA Pd2 O1A 179.5(2) 2 11
O1A Pd2 O1A 90.9(3) . 11
O1LA Pd2 La1 44.95(14) 12 .
O1LA Pd2 La1 44.95(14) 2 .
O1A Pd2 La1 134.55(15) . .
O1A Pd2 La1 134.55(15) 11 .
O3A As1 O2A 111.3(3) 2 .
O3A As1 O1A 112.5(3) 2 .
O2A As1 O1A 113.7(3) . .
O3A As1 C1 107.8(3) 2 .
O2A As1 C1 104.9(3) . .
O1A As1 C1 106.2(3) . .
C2 C1 C6 120.3(8) . .
C2 C1 As1 120.8(6) . .
C6 C1 As1 118.8(6) . .
C1 C2 C3 118.9(9) . .
C1 C2 H2 120.5 . .
C3 C2 H2 120.5 . .
C4 C3 C2 121.0(11) . .
C4 C3 H3 119.5 . .
C2 C3 H3 119.5 . .
C3 C4 C5 121.2(11) . .
C3 C4 H4 119.4 . .
C5 C4 H4 119.4 . .
C4 C5 C6 118.8(9) . .
C4 C5 H5 120.6 . .
C6 C5 H5 120.6 . .
C5 C6 C1 119.6(8) . .
C5 C6 H6 120.2 . .
C1 C6 H6 120.2 . .
Pd1 O1LA Pd1 117.0(2) . 4
Pd1 O1LA Pd2 117.3(2) . 10
Pd1 O1LA Pd2 117.6(2) 4 10
Pd1 O1LA La1 99.49(18) . .
Pd1 O1LA La1 99.36(18) 4 .
Pd2 O1LA La1 99.88(19) 10 .
As1 O1A Pd2 116.3(3) . .
As1 O2A Pd1 116.2(3) . .
As1 O3A Pd1 115.5(3) 4 .

loop_
_geom_bond_atom_site_label_1
_geom_bond_atom_site_label_2
_geom_bond_distance
_geom_bond_site_symmetry_2
La1 O1LA 2.459(5) .
La1 O1LA 2.459(5) 10
La1 O1LA 2.459(5) 2
La1 O1LA 2.459(5) 9
La1 O1LA 2.459(5) 12
La1 O1LA 2.459(5) 4
La1 O1LA 2.459(5) 11
La1 O1LA 2.459(5) 3
La1 Pd1 3.4145(5) 9
La1 Pd1 3.4145(5) 2
La1 Pd1 3.4145(5) 10
La1 Pd1 3.4145(5) 12
Pd1 O1LA 1.998(4) .
Pd1 O1LA 2.003(4) 2
Pd1 O3A 2.012(6) .
Pd1 O2A 2.028(5) .
Pd2 O1LA 2.004(5) 12
Pd2 O1LA 2.004(5) 2
Pd2 O1A 2.021(5) .
Pd2 O1A 2.021(5) 11
As1 O3A 1.700(6) 2
As1 O2A 1.701(5) .
As1 O1A 1.703(5) .
As1 C1 1.897(7) .
C1 C2 1.361(12) .
C1 C6 1.408(11) .
C2 C3 1.412(15) .
C2 H2 0.9500 .
C3 C4 1.342(15) .
C3 H3 0.9500 .
C4 C5 1.386(14) .
C4 H4 0.9500 .
C5 C6 1.397(13) .
C5 H5 0.9500 .
C6 H6 0.9500 .
O1LA Pd1 2.003(4) 4
O1LA Pd2 2.004(5) 10
O3A As1 1.699(6) 4

loop_
_geom_torsion_atom_site_label_1
_geom_torsion_atom_site_label_2
_geom_torsion_atom_site_label_3
_geom_torsion_atom_site_label_4
_geom_torsion
_geom_torsion_site_symmetry_1
O3A As1 C1 C2 -68.4(7) 2
O2A As1 C1 C2 173.0(7) .
O1A As1 C1 C2 52.3(7) .
O3A As1 C1 C6 107.5(6) 2
O2A As1 C1 C6 -11.1(7) .
O1A As1 C1 C6 -131.7(6) .
C6 C1 C2 C3 0.9(13) .
As1 C1 C2 C3 176.8(8) .
C1 C2 C3 C4 2.7(16) .
C2 C3 C4 C5 -4.6(17) .
C3 C4 C5 C6 2.7(16) .
C4 C5 C6 C1 0.9(14) .
C2 C1 C6 C5 -2.7(13) .
As1 C1 C6 C5 -178.6(7) .
O3A As1 O1A Pd2 -64.1(4) 2
O2A As1 O1A Pd2 63.5(4) .
C1 As1 O1A Pd2 178.2(3) .
O3A As1 O2A Pd1 66.7(4) 2
O1A As1 O2A Pd1 -61.4(4) .
C1 As1 O2A Pd1 -177.0(3) .
